data_4507768
loop_
_publ_author_name
'Wen, Lele'
'Yin, Liang'
'Shen, Qilong'
'Lu, Long'

_publ_section_title
;
 Enantioselective Organocatalytic Michael Addition of Nitroalkanes and
 Other Nucleophiles to \b-Trifluoromethylated Acrylamides
;
_journal_issue 4
_journal_name_full 'ACS Catalysis'
_journal_page_first 502
_journal_paper_doi 10.1021/cs300806w
_journal_volume 3
_journal_year 2013
_chemical_absolute_configuration ad
_chemical_formula_sum 'C11 H13 F3 N2 O7'
_chemical_formula_weight 342.23
_chemical_name_systematic
; 
 ? 
;
_space_group_IT_number 19
_symmetry_cell_setting orthorhombic
_symmetry_space_group_name_Hall 'P 2ac 2ab'
_symmetry_space_group_name_H-M 'P 21 21 21'
_atom_sites_solution_hydrogens geom
_atom_sites_solution_primary direct
_atom_sites_solution_secondary difmap
_audit_creation_method SHELXL-97
_cell_angle_alpha 90.00
_cell_angle_beta 90.00
_cell_angle_gamma 90.00
_cell_formula_units_Z 4
_cell_length_a 6.0338(7)
_cell_length_b 7.3229(8)
_cell_length_c 32.512(4)
_cell_measurement_reflns_used 2876
_cell_measurement_temperature 293(2)
_cell_measurement_theta_max 47.640
_cell_measurement_theta_min 5.012
_cell_volume 1436.5(3)
_computing_cell_refinement 'Bruker SMART'
_computing_data_collection 'Bruker SMART'
_computing_data_reduction 'Bruker SHELXTL'
_computing_molecular_graphics 'Bruker SHELXTL'
_computing_publication_material 'Bruker SHELXTL'
_computing_structure_refinement 'SHELXL-97 (Sheldrick, 1997)'
_computing_structure_solution 'SHELXS-97 (Sheldrick, 1990)'
_diffrn_ambient_temperature 293(2)
_diffrn_measured_fraction_theta_full 0.999
_diffrn_measured_fraction_theta_max 0.999
_diffrn_measurement_device_type 'CCD area detector'
_diffrn_measurement_method 'phi and omega scans'
_diffrn_radiation_monochromator graphite
_diffrn_radiation_source 'fine-focus sealed tube'
_diffrn_radiation_type MoK\a
_diffrn_radiation_wavelength 0.71073
_diffrn_reflns_av_R_equivalents 0.0207
_diffrn_reflns_av_sigmaI/netI 0.0266
_diffrn_reflns_limit_h_max 7
_diffrn_reflns_limit_h_min -7
_diffrn_reflns_limit_k_max 4
_diffrn_reflns_limit_k_min -9
_diffrn_reflns_limit_l_max 41
_diffrn_reflns_limit_l_min -41
_diffrn_reflns_number 8382
_diffrn_reflns_theta_full 27.00
_diffrn_reflns_theta_max 27.00
_diffrn_reflns_theta_min 2.51
_exptl_absorpt_coefficient_mu 0.155
_exptl_absorpt_correction_T_max 1.00000
_exptl_absorpt_correction_T_min 0.77404
_exptl_absorpt_correction_type empirical
_exptl_absorpt_process_details sadabs
_exptl_crystal_colour colorless
_exptl_crystal_density_diffrn 1.582
_exptl_crystal_density_method 'not measured'
_exptl_crystal_description prismatic
_exptl_crystal_F_000 704
_exptl_crystal_size_max 0.307
_exptl_crystal_size_mid 0.212
_exptl_crystal_size_min 0.186
_refine_diff_density_max 0.142
_refine_diff_density_min -0.126
_refine_diff_density_rms 0.031
_refine_ls_abs_structure_details 'Flack H D (1983), Acta Cryst. A39, 876-881'
_refine_ls_abs_structure_Flack 0.1(9)
_refine_ls_extinction_method none
_refine_ls_goodness_of_fit_ref 1.031
_refine_ls_hydrogen_treatment constr
_refine_ls_matrix_type full
_refine_ls_number_parameters 210
_refine_ls_number_reflns 3125
_refine_ls_number_restraints 0
_refine_ls_restrained_S_all 1.031
_refine_ls_R_factor_all 0.0459
_refine_ls_R_factor_gt 0.0367
_refine_ls_shift/su_max 0.000
_refine_ls_shift/su_mean 0.000
_refine_ls_structure_factor_coef Fsqd
_refine_ls_weighting_details 'calc w=1/[\s^2^(Fo^2^)+(0.0482P)^2^+0.1202P] where P=(Fo^2^+2Fc^2^)/3'
_refine_ls_weighting_scheme calc
_refine_ls_wR_factor_gt 0.0898
_refine_ls_wR_factor_ref 0.0943
_reflns_number_gt 2617
_reflns_number_total 3125
_reflns_threshold_expression >2sigma(I)
_cod_data_source_file cs300806w_si_003.cif
_cod_data_source_block cd211176
_cod_depositor_comments
;
The following automatic conversions were performed:

'_symmetry_cell_setting' value 'Orthorhombic' changed to
'orthorhombic' according to
/home/saulius/struct/CIF-dictionaries/cif_core.dic dictionary named
'cif_core.dic' version 2.4.2 from 2011-04-26.

Automatic conversion script
Id: cif_fix_values 1891 2012-01-12 08:04:46Z andrius 
;
_cod_original_sg_symbol_H-M P2(1)2(1)2(1)
_cod_database_code 4507768

loop_
_symmetry_equiv_pos_as_xyz
'x, y, z'
'-x+1/2, -y, z+1/2'
'-x, y+1/2, -z+1/2'
'x+1/2, -y+1/2, -z'

loop_
_atom_site_label
_atom_site_type_symbol
_atom_site_fract_x
_atom_site_fract_y
_atom_site_fract_z
_atom_site_U_iso_or_equiv
_atom_site_adp_type
_atom_site_occupancy
_atom_site_symmetry_multiplicity
_atom_site_calc_flag
_atom_site_refinement_flags
F1 F -0.2742(2) 0.6936(2) 0.14067(5) 0.0958(5) Uani 1 1 d .
F2 F 0.0049(3) 0.82322(19) 0.16742(4) 0.1017(6) Uani 1 1 d .
F3 F -0.0570(3) 0.85007(19) 0.10334(4) 0.0871(4) Uani 1 1 d .
N1 N 0.0397(2) 0.51674(18) 0.00913(4) 0.0401(3) Uani 1 1 d .
N2 N 0.2875(3) 0.3017(3) 0.15224(6) 0.0612(5) Uani 1 1 d .
O1 O 0.0460(3) 0.5342(3) 0.23111(4) 0.0801(5) Uani 1 1 d .
O2 O 0.3606(2) 0.5962(2) 0.19793(4) 0.0691(4) Uani 1 1 d .
O3 O 0.2820(2) 0.6518(2) 0.05068(4) 0.0702(4) Uani 1 1 d .
O4 O -0.2878(2) 0.3604(2) 0.02082(4) 0.0628(4) Uani 1 1 d .
O5 O -0.1624(2) 0.40924(17) -0.04241(3) 0.0511(3) Uani 1 1 d .
O6 O 0.4024(3) 0.3276(3) 0.12222(5) 0.0881(6) Uani 1 1 d .
O7 O 0.3192(3) 0.1820(3) 0.17742(7) 0.1007(6) Uani 1 1 d .
C1 C 0.0924(3) 0.4311(3) 0.16119(5) 0.0459(4) Uani 1 1 d .
C2 C 0.0792(3) 0.5672(2) 0.12497(5) 0.0445(4) Uani 1 1 d .
H2 H 0.2300 0.6119 0.1200 0.053 Uiso 1 1 calc R
C3 C -0.0620(4) 0.7315(3) 0.13461(6) 0.0617(5) Uani 1 1 d .
C4 C -0.1117(3) 0.3146(3) 0.16816(6) 0.0640(6) Uani 1 1 d .
H4A H -0.1422 0.2447 0.1438 0.096 Uiso 1 1 calc R
H4B H -0.2359 0.3919 0.1742 0.096 Uiso 1 1 calc R
H4C H -0.0861 0.2334 0.1908 0.096 Uiso 1 1 calc R
C5 C 0.1615(3) 0.5265(3) 0.20166(5) 0.0530(5) Uani 1 1 d .
C6 C 0.4400(5) 0.7055(4) 0.23213(7) 0.0935(9) Uani 1 1 d .
H6A H 0.3442 0.8088 0.2359 0.140 Uiso 1 1 calc R
H6B H 0.5877 0.7472 0.2264 0.140 Uiso 1 1 calc R
H6C H 0.4406 0.6329 0.2567 0.140 Uiso 1 1 calc R
C7 C -0.0016(3) 0.4795(3) 0.08452(5) 0.0477(4) Uani 1 1 d .
H7A H 0.0237 0.3488 0.0855 0.057 Uiso 1 1 calc R
H7B H -0.1597 0.4997 0.0816 0.057 Uiso 1 1 calc R
C8 C 0.1177(3) 0.5589(2) 0.04779(5) 0.0452(4) Uani 1 1 d .
C9 C -0.1500(3) 0.4215(2) -0.00160(5) 0.0440(4) Uani 1 1 d .
C10 C 0.0321(3) 0.4872(3) -0.06164(5) 0.0503(4) Uani 1 1 d .
H10A H -0.0099 0.5770 -0.0821 0.060 Uiso 1 1 calc R
H10B H 0.1198 0.3929 -0.0748 0.060 Uiso 1 1 calc R
C11 C 0.1619(3) 0.5762(3) -0.02712(5) 0.0483(4) Uani 1 1 d .
H11A H 0.3139 0.5332 -0.0265 0.058 Uiso 1 1 calc R
H11B H 0.1613 0.7082 -0.0296 0.058 Uiso 1 1 calc R

loop_
_atom_site_aniso_label
_atom_site_aniso_U_11
_atom_site_aniso_U_22
_atom_site_aniso_U_33
_atom_site_aniso_U_23
_atom_site_aniso_U_13
_atom_site_aniso_U_12
F1 0.0737(9) 0.0984(11) 0.1154(12) 0.0061(10) 0.0227(8) 0.0252(9)
F2 0.1646(15) 0.0705(8) 0.0700(8) -0.0234(7) -0.0321(10) 0.0327(10)
F3 0.1190(12) 0.0720(8) 0.0702(8) 0.0210(7) -0.0097(8) 0.0117(9)
N1 0.0418(7) 0.0442(7) 0.0343(6) -0.0030(5) 0.0015(5) -0.0046(6)
N2 0.0586(10) 0.0665(11) 0.0586(10) -0.0170(9) -0.0189(9) 0.0096(9)
O1 0.0935(12) 0.1040(12) 0.0427(7) -0.0073(8) 0.0169(8) -0.0122(11)
O2 0.0550(8) 0.1021(12) 0.0502(7) -0.0330(7) -0.0022(6) -0.0083(8)
O3 0.0671(9) 0.0962(11) 0.0473(7) -0.0105(7) 0.0031(6) -0.0408(9)
O4 0.0568(8) 0.0782(9) 0.0532(7) -0.0055(7) 0.0028(6) -0.0268(8)
O5 0.0551(8) 0.0581(7) 0.0402(6) -0.0043(6) -0.0089(5) -0.0074(6)
O6 0.0734(10) 0.1289(15) 0.0620(9) -0.0309(10) 0.0008(8) 0.0339(12)
O7 0.0975(13) 0.0861(12) 0.1186(15) 0.0172(12) -0.0240(12) 0.0267(12)
C1 0.0434(9) 0.0556(10) 0.0387(8) -0.0022(7) -0.0031(7) 0.0017(8)
C2 0.0455(10) 0.0540(10) 0.0338(7) -0.0020(7) -0.0027(7) -0.0082(8)
C3 0.0780(15) 0.0608(12) 0.0464(9) 0.0008(9) -0.0060(10) 0.0062(12)
C4 0.0589(12) 0.0758(14) 0.0573(11) 0.0135(11) -0.0044(9) -0.0144(11)
C5 0.0577(12) 0.0652(12) 0.0360(8) -0.0019(8) -0.0018(8) 0.0058(10)
C6 0.0890(17) 0.121(2) 0.0707(14) -0.0474(15) -0.0181(13) -0.0096(18)
C7 0.0469(10) 0.0599(11) 0.0364(8) -0.0013(7) -0.0038(7) -0.0112(9)
C8 0.0466(9) 0.0495(10) 0.0395(8) -0.0052(7) -0.0001(7) -0.0085(9)
C9 0.0462(9) 0.0428(9) 0.0430(9) -0.0034(7) -0.0026(7) -0.0052(8)
C10 0.0623(11) 0.0508(10) 0.0376(8) -0.0018(7) 0.0006(8) 0.0032(10)
C11 0.0541(10) 0.0532(10) 0.0375(8) -0.0006(7) 0.0040(7) -0.0030(9)

loop_
_atom_type_symbol
_atom_type_description
_atom_type_scat_dispersion_real
_atom_type_scat_dispersion_imag
_atom_type_scat_source
C C 0.0033 0.0016 'International Tables Vol C Tables 4.2.6.8 and 6.1.1.4'
H H 0.0000 0.0000 'International Tables Vol C Tables 4.2.6.8 and 6.1.1.4'
N N 0.0061 0.0033 'International Tables Vol C Tables 4.2.6.8 and 6.1.1.4'
O O 0.0106 0.0060 'International Tables Vol C Tables 4.2.6.8 and 6.1.1.4'
F F 0.0171 0.0103 'International Tables Vol C Tables 4.2.6.8 and 6.1.1.4'

loop_
_geom_angle_atom_site_label_1
_geom_angle_atom_site_label_2
_geom_angle_atom_site_label_3
_geom_angle
C8 N1 C9 128.67(14)
C8 N1 C11 119.91(14)
C9 N1 C11 111.42(13)
O6 N2 O7 124.4(2)
O6 N2 C1 119.57(18)
O7 N2 C1 115.95(18)
C5 O2 C6 116.50(17)
C9 O5 C10 110.99(13)
C4 C1 N2 107.64(16)
C4 C1 C2 115.83(14)
N2 C1 C2 107.01(14)
C4 C1 C5 110.25(15)
N2 C1 C5 103.43(13)
C2 C1 C5 111.79(14)
C3 C2 C7 109.31(15)
C3 C2 C1 112.67(14)
C7 C2 C1 113.43(14)
C3 C2 H2 107.0
C7 C2 H2 107.0
C1 C2 H2 107.0
F2 C3 F1 106.3(2)
F2 C3 F3 106.02(18)
F1 C3 F3 105.70(19)
F2 C3 C2 113.59(17)
F1 C3 C2 114.23(19)
F3 C3 C2 110.34(17)
C1 C4 H4A 109.5
C1 C4 H4B 109.5
H4A C4 H4B 109.5
C1 C4 H4C 109.5
H4A C4 H4C 109.5
H4B C4 H4C 109.5
O1 C5 O2 126.50(18)
O1 C5 C1 123.37(19)
O2 C5 C1 110.13(15)
O2 C6 H6A 109.5
O2 C6 H6B 109.5
H6A C6 H6B 109.5
O2 C6 H6C 109.5
H6A C6 H6C 109.5
H6B C6 H6C 109.5
C8 C7 C2 111.29(14)
C8 C7 H7A 109.4
C2 C7 H7A 109.4
C8 C7 H7B 109.4
C2 C7 H7B 109.4
H7A C7 H7B 108.0
O3 C8 N1 118.57(15)
O3 C8 C7 123.17(15)
N1 C8 C7 118.21(15)
O4 C9 O5 122.97(16)
O4 C9 N1 127.67(15)
O5 C9 N1 109.34(14)
O5 C10 C11 105.59(13)
O5 C10 H10A 110.6
C11 C10 H10A 110.6
O5 C10 H10B 110.6
C11 C10 H10B 110.6
H10A C10 H10B 108.8
N1 C11 C10 102.06(14)
N1 C11 H11A 111.4
C10 C11 H11A 111.4
N1 C11 H11B 111.4
C10 C11 H11B 111.4
H11A C11 H11B 109.2

loop_
_geom_bond_atom_site_label_1
_geom_bond_atom_site_label_2
_geom_bond_distance
F1 C3 1.324(3)
F2 C3 1.324(2)
F3 C3 1.338(2)
N1 C8 1.377(2)
N1 C9 1.385(2)
N1 C11 1.457(2)
N2 O6 1.212(2)
N2 O7 1.215(2)
N2 C1 1.539(2)
O1 C5 1.186(2)
O2 C5 1.311(3)
O2 C6 1.451(2)
O3 C8 1.206(2)
O4 C9 1.193(2)
O5 C9 1.332(2)
O5 C10 1.447(2)
C1 C4 1.515(3)
C1 C2 1.544(2)
C1 C5 1.547(2)
C2 C3 1.507(3)
C2 C7 1.543(2)
C2 H2 0.9800
C4 H4A 0.9600
C4 H4B 0.9600
C4 H4C 0.9600
C6 H6A 0.9600
C6 H6B 0.9600
C6 H6C 0.9600
C7 C8 1.511(2)
C7 H7A 0.9700
C7 H7B 0.9700
C10 C11 1.516(2)
C10 H10A 0.9700
C10 H10B 0.9700
C11 H11A 0.9700
C11 H11B 0.9700

loop_
_geom_hbond_atom_site_label_D
_geom_hbond_atom_site_label_H
_geom_hbond_atom_site_label_A
_geom_hbond_distance_DH
_geom_hbond_distance_HA
_geom_hbond_distance_DA
_geom_hbond_angle_DHA
_geom_hbond_site_symmetry_A
C10 H10B O4 0.97 2.61 3.070(2) 108.9 4
C11 H11B O3 0.97 2.60 3.132(3) 114.8 4_465
C10 H10A O3 0.97 2.56 3.065(2) 112.3 4_465

loop_
_geom_torsion_atom_site_label_1
_geom_torsion_atom_site_label_2
_geom_torsion_atom_site_label_3
_geom_torsion_atom_site_label_4
_geom_torsion
O6 N2 C1 C4 129.20(18)
O7 N2 C1 C4 -53.3(2)
O6 N2 C1 C2 4.1(2)
O7 N2 C1 C2 -178.42(17)
O6 N2 C1 C5 -114.11(18)
O7 N2 C1 C5 63.4(2)
C4 C1 C2 C3 75.4(2)
N2 C1 C2 C3 -164.55(15)
C5 C1 C2 C3 -52.0(2)
C4 C1 C2 C7 -49.4(2)
N2 C1 C2 C7 70.59(18)
C5 C1 C2 C7 -176.84(15)
C7 C2 C3 F2 -175.61(18)
C1 C2 C3 F2 57.3(2)
C7 C2 C3 F1 62.2(2)
C1 C2 C3 F1 -64.9(2)
C7 C2 C3 F3 -56.7(2)
C1 C2 C3 F3 176.19(17)
C6 O2 C5 O1 -5.1(3)
C6 O2 C5 C1 174.23(19)
C4 C1 C5 O1 -13.5(3)
N2 C1 C5 O1 -128.4(2)
C2 C1 C5 O1 116.9(2)
C4 C1 C5 O2 167.12(17)
N2 C1 C5 O2 52.3(2)
C2 C1 C5 O2 -62.5(2)
C3 C2 C7 C8 90.43(19)
C1 C2 C7 C8 -142.92(15)
C9 N1 C8 O3 -176.28(17)
C11 N1 C8 O3 3.1(3)
C9 N1 C8 C7 6.3(3)
C11 N1 C8 C7 -174.26(15)
C2 C7 C8 O3 13.1(3)
C2 C7 C8 N1 -169.68(15)
C10 O5 C9 O4 -177.25(17)
C10 O5 C9 N1 4.02(19)
C8 N1 C9 O4 2.1(3)
C11 N1 C9 O4 -177.41(18)
C8 N1 C9 O5 -179.29(16)
C11 N1 C9 O5 1.25(19)
C9 O5 C10 C11 -7.39(19)
C8 N1 C11 C10 174.97(15)
C9 N1 C11 C10 -5.52(19)
O5 C10 C11 N1 7.43(18)
